data_1533574
loop_
_publ_author_name
'Grzywa, M.'
'Rafalska-Lasocha, A.'
'Lasocha, W.'

_publ_section_title
;
 X-ray powder diffraction data of potassium
 mue-oxo-bis(oxodiperoxovanadate)(4-) hydrate K4 (O (V O (O2)2)2) (H2 O)
;
_journal_name_full 'Powder Diffraction'
_journal_page_first 248
_journal_page_last 251
_journal_volume 18
_journal_year 2003
_chemical_formula_sum 'H2 K4 O12 V2'
_chemical_name_systematic 'K4 (O (V O (O2)2)2) (H2 O)'
_space_group_IT_number 14
_symmetry_space_group_name_Hall '-P 2ybc'
_symmetry_space_group_name_H-M 'P 1 21/c 1'
_cell_angle_alpha 90
_cell_angle_beta 93.69
_cell_angle_gamma 90
_cell_formula_units_Z 4
_cell_length_a 6.7097
_cell_length_b 9.9574
_cell_length_c 15.825
_cell_volume 1055.095
_citation_journal_id_ASTM PODIE2
_cod_data_source_file Grzywa_PODIE2_2003_1969.cif
_cod_data_source_block H2K4O12V2
_cod_database_code 1533574

loop_
_symmetry_equiv_pos_as_xyz
x,y,z
-x,y+1/2,-z+1/2
-x,-y,-z
x,-y-1/2,z-1/2

loop_
_atom_site_label
_atom_site_type_symbol
_atom_site_fract_x
_atom_site_fract_y
_atom_site_fract_z
_atom_site_occupancy
_atom_site_U_iso_or_equiv
O1 O-1 0.412 0.2 -0.028 1 0.0
O5 O-2 0.085 0.356 -0.029 1 0.0
O3 O-1 0.23 0.371 0.153 1 0.0
O2 O-1 0.493 0.337 -0.015 1 0.0
O4 O-1 0.33 0.468 0.1 1 0.0
O12 O-2 0.043 0.131 0.91 1 0.0
K4 K+1 0.75 0.409 0.134 1 0.0
O6 O-2 0.121 0.134 0.066 1 0.0
O11 O-2 0.219 -0.034 0.186 1 0.0
V2 V+5 0.215 0.127 0.188 1 0.0
K1 K+1 0.236 -0.081 -0.029 1 0.0
K3 K+1 0.288 0.459 0.308 1 0.0
O7 O-1 -0.027 0.159 0.241 1 0.0
V1 V+5 0.254 0.308 0.041 1 0.0
O10 O-1 0.466 0.184 0.238 1 0.0
O9 O-1 0.465 0.175 0.146 1 0.0
K2 K+1 0.231 0.705 0.133 1 0.0
O8 O-1 0.149 0.217 0.288 1 0.0
